data_4022207
loop_
_publ_author_name
'Shu-Li You'
'Xue-Long Hou'
'Li-Xin Dai'
'Yi-Hua Yu'
'Wei Xia'

_publ_section_title
;
 Role of Planar Chirality of S,N- and P,N-Ferrocene Ligands
 in Palladium-Catalyzed Allylic Substitutions
;
_journal_name_full 'Journal of Organic Chemistry'
_journal_page_first 4684
_journal_page_last 4695
_journal_paper_doi 10.1021/jo016330z
_journal_volume 67
_journal_year 2002
_space_group_IT_number 19
_symmetry_cell_setting orthorhombic
_symmetry_Int_Tables_number 19
_symmetry_space_group_name_Hall 'P 2ac 2ab'
_symmetry_space_group_name_H-M 'P 21 21 21'
_audit_creation_date 'Thu May 12 12:38:50 2000'
_audit_creation_method 'from TEXRAY.INF file'
_cell_angle_alpha 90
_cell_angle_beta 90
_cell_angle_gamma 90
_cell_formula_units_Z 4.00
_cell_length_a 14.431(4)
_cell_length_b 22.102(3)
_cell_length_c 12.957(5)
_cell_measurement_reflns_used 23
_cell_measurement_temperature 20.0
_cell_measurement_theta_max 21.57
_cell_measurement_theta_min 14.37
_cell_volume 4132(1)
_computing_cell_refinement 'MSC/AFC Diffractometer Control'
_computing_data_collection 'MSC/AFC Diffractometer Control'
_computing_data_reduction 'teXsan: PROCESS (MSC)'
_computing_publication_material 'teXsan: FINISH (MSC)'
_computing_structure_refinement 'teXsan: LS (MSC)'
_computing_structure_solution SHELXS86
_diffrn_ambient_temperature 20.0
_diffrn_measurement_device AFC7R
_diffrn_measurement_method 'omega/2-theta scans'
_diffrn_orient_matrix_UB_11 -0.05795
_diffrn_orient_matrix_UB_12 -0.02406
_diffrn_orient_matrix_UB_13 -0.01029
_diffrn_orient_matrix_UB_21 -0.01660
_diffrn_orient_matrix_UB_22 0.02594
_diffrn_orient_matrix_UB_23 -0.06047
_diffrn_orient_matrix_UB_31 0.03417
_diffrn_orient_matrix_UB_32 -0.02820
_diffrn_orient_matrix_UB_33 -0.04684
_diffrn_radiation_monochromator graphite
_diffrn_radiation_source 'X-ray tube'
_diffrn_radiation_type MoKalpha
_diffrn_radiation_wavelength 0.7107
_diffrn_reflns_av_R_equivalents 0.00
_diffrn_reflns_limit_h_max 17
_diffrn_reflns_limit_h_min 0
_diffrn_reflns_limit_k_max 23
_diffrn_reflns_limit_k_min 0
_diffrn_reflns_limit_l_max 0
_diffrn_reflns_limit_l_min 0
_diffrn_reflns_number 4310
_diffrn_reflns_theta_max 25.4981
_diffrn_standards_decay_% -0.61
_diffrn_standards_interval_count 200
_diffrn_standards_number 3
_exptl_absorpt_coefficient_mu_cm 15.258
_exptl_absorpt_correction_T_max 1.000
_exptl_absorpt_correction_T_min 0.796
_exptl_absorpt_correction_type empirical
_exptl_absorpt_process_details psi-scan
_exptl_crystal_colour red
_exptl_crystal_density_diffrn 1.657
_exptl_crystal_description prismatic
_exptl_crystal_F_000 2056.00
_exptl_crystal_size_max 0.300
_exptl_crystal_size_min 0.200
_refine_diff_density_max -0.46420
_refine_diff_density_min 0.48840
_refine_ls_extinction_coef 0.00000
_refine_ls_extinction_method Zachariasen_type_2_Gaussian_isotropic
_refine_ls_goodness_of_fit_obs 1.160
_refine_ls_matrix_type full
_refine_ls_number_parameters 505
_refine_ls_number_reflns 2661
_refine_ls_number_restraints 0
_refine_ls_R_factor_obs 0.0430
_refine_ls_shift/esd_max 0.0440
_refine_ls_structure_factor_coef F
_refine_ls_weighting_scheme sigma
_refine_ls_wR_factor_obs 0.0450
_cod_data_source_file jo016330z_s4.cif
_cod_data_source_block master_file_afc7*.xtl
_cod_depositor_comments
;
The following automatic conversions were performed:

'_atom_site_thermal_displace_type' tag value 'Uij' was replaced with
'Uani' value 99 times.

Automatic conversion script
Id: cif_fix_values 1646 2011-03-28 12:23:43Z adriana 
;
_cod_original_sg_symbol_H-M 'P 21 21 21 '
_cod_database_code 4022207

loop_
_symmetry_equiv_pos_as_xyz
'   +x,   +y,   +z'
'1/2-x,   -y,1/2+z'
'1/2+x,1/2-y,   -z'
'   -x,1/2+y,1/2-z'

loop_
_atom_site_aniso_label
_atom_site_aniso_U_11
_atom_site_aniso_U_22
_atom_site_aniso_U_33
_atom_site_aniso_U_12
_atom_site_aniso_U_13
_atom_site_aniso_U_23
Sb 0.0380(5) 0.0625(6) 0.0788(7) 0.0019(5) -0.0048(6) -0.0095(6)
Pd 0.0336(5) 0.0385(5) 0.0380(5) -0.0027(5) 0.0023(6) 0.0014(5)
Fe 0.0340(9) 0.041(1) 0.0351(10) -0.0020(9) -0.0008(8) 0.0010(9)
P 0.031(2) 0.036(2) 0.033(2) -0.006(1) 0.001(1) 0.003(2)
F1 0.093(8) 0.104(8) 0.21(1) 0.008(7) -0.068(9) -0.055(9)
F2 0.112(9) 0.091(8) 0.18(1) -0.024(7) -0.038(9) -0.039(8)
F3 0.16(1) 0.21(2) 0.100(9) 0.04(1) 0.026(9) 0.034(10)
F4 0.17(1) 0.124(9) 0.14(1) 0.011(9) 0.082(9) 0.003(9)
F5 0.077(7) 0.090(7) 0.129(9) 0.024(6) -0.042(6) -0.024(7)
F6 0.090(8) 0.111(8) 0.20(1) 0.043(7) -0.048(9) -0.009(9)
O 0.069(6) 0.054(6) 0.043(5) 0.020(5) 0.020(5) -0.008(5)
N 0.030(5) 0.042(6) 0.048(6) 0.007(6) 0.008(6) 0.005(5)
C1 0.064(9) 0.061(9) 0.043(8) 0.016(8) 0.019(7) -0.007(7)
C2 0.026(7) 0.063(10) 0.072(10) 0.004(7) -0.005(7) -0.002(8)
C3 0.033(7) 0.047(7) 0.046(8) 0.002(6) -0.012(6) -0.020(8)
C4 0.042(8) 0.059(10) 0.07(1) 0.016(8) -0.013(8) -0.017(8)
C5 0.07(1) 0.07(1) 0.07(1) 0.017(9) -0.021(9) 0.003(10)
C6 0.10(1) 0.08(1) 0.13(2) 0.05(1) -0.02(1) -0.01(1)
C7 0.06(1) 0.10(2) 0.13(2) 0.01(1) -0.06(1) -0.03(1)
C8 0.019(6) 0.045(7) 0.047(8) 0.007(6) 0.002(6) -0.009(6)
C9 0.036(7) 0.066(9) 0.042(8) -0.011(8) -0.004(7) 0.006(7)
C10 0.050(8) 0.040(8) 0.051(9) -0.011(7) -0.007(7) 0.008(7)
C11 0.038(7) 0.048(7) 0.035(7) -0.007(6) 0.001(6) 0.000(7)
C12 0.029(7) 0.044(8) 0.051(8) -0.008(6) 0.006(6) -0.009(7)
C13 0.063(10) 0.06(1) 0.047(9) -0.013(9) -0.013(8) -0.007(8)
C14 0.050(8) 0.048(9) 0.054(9) -0.012(7) -0.012(8) 0.011(8)
C15 0.040(8) 0.08(1) 0.045(8) -0.019(8) -0.002(8) 0.00(1)
C16 0.039(8) 0.07(1) 0.08(1) -0.002(8) -0.001(8) 0.00(1)
C17 0.037(8) 0.055(10) 0.06(1) -0.003(8) -0.016(7) 0.009(9)
C18 0.035(6) 0.045(7) 0.048(8) 0.013(6) -0.013(7) -0.012(7)
C19 0.037(7) 0.064(10) 0.06(1) 0.003(7) -0.001(7) 0.006(8)
C20 0.035(8) 0.08(1) 0.08(1) -0.002(8) 0.004(8) -0.02(1)
C21 0.06(1) 0.07(1) 0.08(1) 0.026(9) -0.01(1) -0.02(1)
C22 0.09(1) 0.049(9) 0.07(1) 0.009(9) -0.004(10) -0.006(9)
C23 0.041(7) 0.057(8) 0.063(9) -0.008(8) -0.001(8) 0.002(8)
C24 0.09(1) 0.09(1) 0.049(9) -0.01(1) -0.01(1) 0.020(9)
C25 0.15(2) 0.11(2) 0.036(10) -0.04(2) -0.01(1) 0.02(1)
C26 0.17(3) 0.11(2) 0.06(1) -0.10(2) 0.00(2) 0.00(1)
C27 0.14(2) 0.06(1) 0.040(10) -0.02(1) 0.02(1) -0.021(9)
C28 0.09(1) 0.07(1) 0.06(1) 0.00(1) 0.024(10) 0.013(10)
C29 0.07(1) 0.061(10) 0.040(8) -0.028(9) 0.008(8) 0.006(8)
C30 0.044(8) 0.050(8) 0.035(7) 0.013(8) 0.009(6) 0.009(7)
C31 0.040(8) 0.059(10) 0.045(9) -0.008(8) -0.002(7) 0.028(8)
C32 0.050(8) 0.049(9) 0.07(1) -0.003(8) -0.002(9) 0.011(9)
C33 0.044(8) 0.051(9) 0.051(10) -0.006(7) -0.018(7) 0.021(8)
C34 0.10(1) 0.05(1) 0.09(1) 0.00(1) -0.05(1) -0.01(1)
C35 0.15(2) 0.06(1) 0.11(2) 0.03(1) -0.03(2) -0.03(1)
C36 0.26(3) 0.06(1) 0.09(1) 0.06(2) -0.06(2) -0.02(1)
C37 0.14(2) 0.051(10) 0.11(2) 0.02(1) -0.04(2) 0.01(1)
C38 0.08(1) 0.064(10) 0.054(9) 0.01(1) -0.006(9) -0.006(8)
C39 0.035(7) 0.032(7) 0.046(8) -0.009(6) -0.007(6) -0.001(6)
C40 0.063(9) 0.070(10) 0.026(7) -0.014(9) 0.003(7) 0.009(7)
C41 0.08(1) 0.08(1) 0.049(10) -0.01(1) -0.023(9) 0.027(9)
C42 0.06(1) 0.07(1) 0.11(2) -0.017(10) -0.02(1) 0.01(1)
C43 0.032(8) 0.10(2) 0.09(1) -0.004(9) -0.005(9) -0.01(1)
C44 0.036(8) 0.08(1) 0.053(10) -0.007(8) 0.002(8) -0.006(9)

loop_
_atom_site_label
_atom_site_fract_x
_atom_site_fract_y
_atom_site_fract_z
_atom_site_U_iso_or_equiv
_atom_site_thermal_displace_type
Sb -0.94450(7) 0.08605(4) 0.40497(9) 0.0598 Uani
Pd -0.94979(7) -0.04755(4) -0.10648(7) 0.0367 Uani
Fe -0.9137(1) -0.13471(8) 0.1685(1) 0.0368 Uani
P -0.9864(2) -0.1480(1) -0.0823(2) 0.0335 Uani
F1 -0.9991(8) 0.0204(5) 0.344(1) 0.1349 Uani
F2 -0.8907(8) 0.1514(5) 0.468(1) 0.1274 Uani
F3 -0.8777(10) 0.1012(7) 0.2891(9) 0.1550 Uani
F4 -1.0076(9) 0.0700(5) 0.5264(9) 0.1422 Uani
F5 -0.8482(7) 0.0367(4) 0.4473(8) 0.0988 Uani
F6 -1.0367(7) 0.1355(5) 0.356(1) 0.1341 Uani
O -1.1234(6) -0.0222(4) 0.1583(7) 0.0553 Uani
N -1.0506(7) -0.0228(4) 0.0061(8) 0.0397 Uani
C1 -1.1299(10) 0.0400(6) 0.122(1) 0.0561 Uani
C2 -1.1037(8) 0.0359(7) 0.004(1) 0.0536 Uani
C3 -1.0700(8) -0.0501(6) 0.0919(10) 0.0419 Uani
C4 -1.1853(10) 0.0346(6) -0.069(1) 0.0563 Uani
C5 -1.150(1) 0.0221(7) -0.179(1) 0.0680 Uani
C6 -1.230(1) 0.0986(8) -0.069(2) 0.1030 Uani
C7 -1.257(1) -0.0116(9) -0.040(2) 0.0951 Uani
C8 -1.0410(7) -0.1111(5) 0.1232(9) 0.0371 Uani
C9 -1.0465(9) -0.1357(6) 0.2214(9) 0.0480 Uani
C10 -1.0106(10) -0.1954(6) 0.216(1) 0.0472 Uani
C11 -0.9878(9) -0.2092(6) 0.1175(10) 0.0401 Uani
C12 -1.0034(8) -0.1574(6) 0.0555(10) 0.0412 Uani
C13 -0.837(1) -0.0880(7) 0.277(1) 0.0582 Uani
C14 -0.8381(10) -0.0566(6) 0.182(1) 0.0509 Uani
C15 -0.7992(9) -0.0955(7) 0.107(1) 0.0562 Uani
C16 -0.7741(10) -0.1503(7) 0.153(1) 0.0629 Uani
C17 -0.7968(9) -0.1454(6) 0.258(1) 0.0523 Uani
C18 -0.9089(8) -0.2100(6) -0.113(1) 0.0428 Uani
C19 -0.8143(9) -0.1989(7) -0.124(1) 0.0530 Uani
C20 -0.7558(9) -0.2464(7) -0.149(1) 0.0618 Uani
C21 -0.790(1) -0.3037(7) -0.162(1) 0.0704 Uani
C22 -0.881(1) -0.3163(7) -0.148(1) 0.0680 Uani
C23 -0.9422(10) -0.2687(6) -0.126(1) 0.0535 Uani
C24 -0.958(1) -0.0660(7) -0.386(1) 0.0758 Uani
C25 -0.985(2) -0.096(1) -0.470(1) 0.0979 Uani
C26 -0.935(2) -0.146(1) -0.499(1) 0.1114 Uani
C27 -0.861(2) -0.1643(7) -0.444(1) 0.0787 Uani
C28 -0.831(1) -0.1320(8) -0.358(1) 0.0734 Uani
C29 -0.882(1) -0.0823(7) -0.323(1) 0.0561 Uani
C30 -0.8555(9) -0.0499(6) -0.2310(9) 0.0427 Uani
C31 -0.8792(9) 0.0123(7) -0.214(1) 0.0480 Uani
C32 -0.8637(10) 0.0376(6) -0.118(1) 0.0561 Uani
C33 -0.8939(9) 0.0965(7) -0.081(1) 0.0486 Uani
C34 -0.882(1) 0.1119(7) 0.016(1) 0.0815 Uani
C35 -0.919(2) 0.1640(8) 0.060(2) 0.1082 Uani
C36 -0.963(2) 0.2049(8) -0.005(2) 0.1370 Uani
C37 -0.974(1) 0.1907(7) -0.104(2) 0.0992 Uani
C38 -0.938(1) 0.1384(7) -0.147(1) 0.0649 Uani
C39 -1.0967(9) -0.1675(5) -0.1440(9) 0.0376 Uani
C40 -1.099(1) -0.1701(7) -0.2511(10) 0.0530 Uani
C41 -1.187(1) -0.1804(8) -0.296(1) 0.0691 Uani
C42 -1.263(1) -0.1881(8) -0.240(2) 0.0778 Uani
C43 -1.262(1) -0.1850(9) -0.135(1) 0.0756 Uani
C44 -1.1754(9) -0.1765(7) -0.084(1) 0.0575 Uani
H1 -1.0888 0.0656 0.1579 0.0626 Uani
H2 -1.1920 0.0549 0.1296 0.1044 Uani
H3 -1.0636 0.0687 -0.0135 0.0815 Uani
H4 -1.1168 -0.0154 -0.1784 0.0715 Uani
H5 -1.1109 0.0536 -0.1999 0.0711 Uani
H6 -1.2015 0.0185 -0.2242 0.0715 Uani
H7 -1.1869 0.1273 -0.0916 0.1292 Uani
H8 -1.2832 0.0984 -0.1124 0.0940 Uani
H9 -1.2495 0.1081 0.0001 0.1292 Uani
H10 -1.3046 -0.0101 -0.0893 0.1044 Uani
H11 -1.2782 -0.0030 0.0262 0.1044 Uani
H12 -1.2271 -0.0501 -0.0421 0.0489 Uani
H13 -1.0692 -0.1156 0.2812 0.0614 Uani
H14 -1.0041 -0.2220 0.2736 0.1044 Uani
H15 -0.9621 -0.2461 0.0939 0.0576 Uani
H16 -0.8585 -0.0731 0.3415 0.0698 Uani
H17 -0.8596 -0.0169 0.1689 0.0628 Uani
H18 -0.7907 -0.0863 0.0355 0.0704 Uani
H19 -0.7456 -0.1843 0.1214 0.0623 Uani
H20 -0.7888 -0.1765 0.3071 0.0715 Uani
H21 -0.7892 -0.1592 -0.1153 0.0778 Uani
H22 -0.6915 -0.2391 -0.1575 0.0623 Uani
H23 -0.7485 -0.3353 -0.1811 0.0912 Uani
H24 -0.9033 -0.3571 -0.1528 0.0746 Uani
H25 -1.0072 -0.2771 -0.1183 0.0778 Uani
H26 -0.9926 -0.0315 -0.3666 0.0940 Uani
H27 -1.0371 -0.0827 -0.5083 0.1396 Uani
H28 -0.9533 -0.1675 -0.5599 0.1374 Uani
H29 -0.8282 -0.1997 -0.4647 0.0930 Uani
H30 -0.7753 -0.1432 -0.3229 0.0609 Uani
H31 -0.7938 -0.0581 -0.2081 0.0489 Uani
H32 -0.9126 0.0339 -0.2648 0.0887 Uani
H33 -0.7997 0.0297 -0.0980 0.0669 Uani
H34 -0.8480 0.0856 0.0601 0.0623 Uani
H35 -0.9144 0.1714 0.1310 0.1180 Uani
H36 -0.9862 0.2414 0.0225 0.1772 Uani
H37 -1.0030 0.2184 -0.1486 0.1226 Uani
H38 -0.9418 0.1303 -0.2195 0.0940 Uani
H39 -1.0443 -0.1649 -0.2922 0.0601 Uani
H40 -1.1922 -0.1815 -0.3693 0.0786 Uani
H41 -1.3194 -0.1972 -0.2728 0.0906 Uani
H42 -1.3169 -0.1879 -0.0968 0.0934 Uani
H43 -1.1722 -0.1777 -0.0107 0.0568 Uani

loop_
_atom_type_symbol
_atom_type_oxidation_number
_atom_type_number_in_cell
_atom_type_scat_dispersion_real
_atom_type_scat_dispersion_imag
_atom_type_scat_source
C 0 176 0.003 0.002 'International Tables'
H 0 172 0.000 0.000 'International Tables'
O 0 4 0.011 0.006 'International Tables'
N 0 4 0.006 0.003 'International Tables'
F 0 24 0.017 0.010 'International Tables'
Fe 0 4 0.346 0.844 'International Tables'
P 0 4 0.102 0.094 'International Tables'
Sb 0 4 -0.587 1.546 'International Tables'
Pd 0 4 -0.999 1.007 'International Tables'

loop_
_geom_angle_atom_site_label_1
_geom_angle_atom_site_label_2
_geom_angle_atom_site_label_3
_geom_angle
_geom_angle_publ_flag
F(1) Sb F(2) 179.1(6) yes
F(1) Sb F(3) 90.9(7) yes
F(1) Sb F(4) 90.3(6) yes
F(1) Sb F(5) 89.1(4) yes
F(1) Sb F(6) 90.6(5) yes
F(2) Sb F(3) 90.0(7) yes
F(2) Sb F(4) 88.8(6) yes
F(2) Sb F(5) 90.8(5) yes
F(2) Sb F(6) 89.5(5) yes
F(3) Sb F(4) 177.4(6) yes
F(3) Sb F(5) 87.4(6) yes
F(3) Sb F(6) 89.5(6) yes
F(4) Sb F(5) 90.2(5) yes
F(4) Sb F(6) 92.8(6) yes
F(5) Sb F(6) 176.9(6) yes
P Pd N 89.9(3) yes
P Pd C(30) 103.2(4) yes
P Pd C(31) 141.3(4) yes
P Pd C(32) 159.7(4) yes
N Pd C(30) 165.7(5) yes
N Pd C(31) 127.0(5) yes
N Pd C(32) 102.0(5) yes
C(30) Pd C(31) 39.1(5) yes
C(30) Pd C(32) 67.3(5) yes
C(31) Pd C(32) 36.2(5) yes
C(8) Fe C(9) 40.2(5) yes
C(8) Fe C(10) 68.3(5) yes
C(8) Fe C(11) 68.9(5) yes
C(8) Fe C(12) 42.4(4) yes
C(8) Fe C(13) 124.2(6) yes
C(8) Fe C(14) 107.1(5) yes
C(8) Fe C(15) 121.4(5) yes
C(8) Fe C(16) 156.5(6) yes
C(8) Fe C(17) 161.5(6) yes
C(9) Fe C(10) 40.8(5) yes
C(9) Fe C(11) 67.2(5) yes
C(9) Fe C(12) 68.7(5) yes
C(9) Fe C(13) 106.2(6) yes
C(9) Fe C(14) 118.9(6) yes
C(9) Fe C(15) 154.6(6) yes
C(9) Fe C(16) 162.7(6) yes
C(9) Fe C(17) 125.5(5) yes
C(10) Fe C(11) 38.5(5) yes
C(10) Fe C(12) 67.4(5) yes
C(10) Fe C(13) 119.3(6) yes
C(10) Fe C(14) 153.7(6) yes
C(10) Fe C(15) 163.9(6) yes
C(10) Fe C(16) 126.4(6) yes
C(10) Fe C(17) 108.5(5) yes
C(11) Fe C(12) 40.5(5) yes
C(11) Fe C(13) 152.9(6) yes
C(11) Fe C(14) 166.2(5) yes
C(11) Fe C(15) 129.3(6) yes
C(11) Fe C(16) 110.0(6) yes
C(11) Fe C(17) 120.7(5) yes
C(12) Fe C(13) 164.2(6) yes
C(12) Fe C(14) 127.7(5) yes
C(12) Fe C(15) 110.0(5) yes
C(12) Fe C(16) 121.1(6) yes
C(12) Fe C(17) 154.8(6) yes
C(13) Fe C(14) 40.3(5) yes
C(13) Fe C(15) 67.7(6) yes
C(13) Fe C(16) 68.0(6) yes
C(13) Fe C(17) 40.2(6) yes
C(14) Fe C(15) 40.5(5) yes
C(14) Fe C(16) 68.1(6) yes
C(14) Fe C(17) 67.3(5) yes
C(15) Fe C(16) 40.1(5) yes
C(15) Fe C(17) 66.7(6) yes
C(16) Fe C(17) 39.8(5) yes
Pd P C(12) 106.0(4) yes
Pd P C(18) 123.8(5) yes
Pd P C(39) 111.5(4) yes
C(12) P C(18) 102.4(6) yes
C(12) P C(39) 106.6(6) yes
C(18) P C(39) 105.1(6) yes
C(1) O C(3) 105.7(10) yes
Pd N C(2) 124.0(8) yes
Pd N C(3) 128.0(8) yes
C(2) N C(3) 107(1) yes
O C(1) C(2) 104(1) yes
N C(2) C(1) 99(1) yes
N C(2) C(4) 112(1) yes
C(1) C(2) C(4) 114(1) yes
O C(3) N 118(1) yes
O C(3) C(8) 114(1) yes
N C(3) C(8) 127(1) yes
C(2) C(4) C(5) 108(1) yes
C(2) C(4) C(6) 107(1) yes
C(2) C(4) C(7) 113(1) yes
C(5) C(4) C(6) 107(1) yes
C(5) C(4) C(7) 109(1) yes
C(6) C(4) C(7) 109(1) yes
Fe C(8) C(3) 125.7(8) yes
Fe C(8) C(9) 71.4(8) yes
Fe C(8) C(12) 69.5(6) yes
C(3) C(8) C(9) 126(1) yes
C(3) C(8) C(12) 125(1) yes
C(9) C(8) C(12) 107(1) yes
Fe C(9) C(8) 68.4(7) yes
Fe C(9) C(10) 69.5(8) yes
C(8) C(9) C(10) 107(1) yes
Fe C(10) C(9) 69.6(7) yes
Fe C(10) C(11) 72.2(8) yes
C(9) C(10) C(11) 109(1) yes
Fe C(11) C(10) 69.3(8) yes
Fe C(11) C(12) 67.8(7) yes
C(10) C(11) C(12) 108(1) yes
Fe C(12) P 126.8(6) yes
Fe C(12) C(8) 68.0(7) yes
Fe C(12) C(11) 71.8(7) yes
P C(12) C(8) 124.3(10) yes
P C(12) C(11) 129.1(9) yes
C(8) C(12) C(11) 106(1) yes
Fe C(13) C(14) 69.1(7) yes
Fe C(13) C(17) 69.5(8) yes
C(14) C(13) C(17) 106(1) yes
Fe C(14) C(13) 70.5(8) yes
Fe C(14) C(15) 69.1(8) yes
C(13) C(14) C(15) 107(1) yes
Fe C(15) C(14) 70.4(8) yes
Fe C(15) C(16) 70.9(8) yes
C(14) C(15) C(16) 109(1) yes
Fe C(16) C(15) 69.1(8) yes
Fe C(16) C(17) 70.2(8) yes
C(15) C(16) C(17) 106(1) yes
Fe C(17) C(13) 70.3(8) yes
Fe C(17) C(16) 69.9(8) yes
C(13) C(17) C(16) 109(1) yes
P C(18) C(19) 119(1) yes
P C(18) C(23) 121(1) yes
C(19) C(18) C(23) 119(1) yes
C(18) C(19) C(20) 119(1) yes
C(19) C(20) C(21) 120(1) yes
C(20) C(21) C(22) 121(1) yes
C(21) C(22) C(23) 118(1) yes
C(18) C(23) C(22) 120(1) yes
C(25) C(24) C(29) 124(1) yes
C(24) C(25) C(26) 118(2) yes
C(25) C(26) C(27) 120(1) yes
C(26) C(27) C(28) 121(1) yes
C(27) C(28) C(29) 119(1) yes
C(24) C(29) C(28) 114(1) yes
C(24) C(29) C(30) 124(1) yes
C(28) C(29) C(30) 120(1) yes
Pd C(30) C(29) 118.1(9) yes
Pd C(30) C(31) 72.9(7) yes
C(29) C(30) C(31) 122(1) yes
Pd C(31) C(30) 68.1(7) yes
Pd C(31) C(32) 75.3(8) yes
C(30) C(31) C(32) 119(1) yes
Pd C(32) C(31) 68.5(8) yes
Pd C(32) C(33) 123.9(10) yes
C(31) C(32) C(33) 127(1) yes
C(32) C(33) C(34) 120(1) yes
C(32) C(33) C(38) 121(1) yes
C(34) C(33) C(38) 117(1) yes
C(33) C(34) C(35) 123(1) yes
C(34) C(35) C(36) 117(1) yes
C(35) C(36) C(37) 118(1) yes
C(36) C(37) C(38) 122(1) yes
C(33) C(38) C(37) 118(1) yes
P C(39) C(40) 117(1) yes
P C(39) C(44) 120.2(10) yes
C(40) C(39) C(44) 122(1) yes
C(39) C(40) C(41) 115(1) yes
C(40) C(41) C(42) 122(1) yes
C(41) C(42) C(43) 122(1) yes
C(42) C(43) C(44) 118(1) yes
C(39) C(44) C(43) 118(1) yes

loop_
_geom_bond_atom_site_label_1
_geom_bond_atom_site_label_2
_geom_bond_distance
_geom_bond_publ_flag
Sb F(1) 1.833(10) yes
Sb F(2) 1.833(10) yes
Sb F(3) 1.82(1) yes
Sb F(4) 1.85(1) yes
Sb F(5) 1.850(9) yes
Sb F(6) 1.832(9) yes
Pd P 2.303(3) yes
Pd N 2.13(1) yes
Pd C(30) 2.11(1) yes
Pd C(31) 2.17(1) yes
Pd C(32) 2.26(1) yes
Fe C(8) 2.00(1) yes
Fe C(9) 2.04(1) yes
Fe C(10) 2.03(1) yes
Fe C(11) 2.07(1) yes
Fe C(12) 2.02(1) yes
Fe C(13) 2.07(1) yes
Fe C(14) 2.05(1) yes
Fe C(15) 2.03(1) yes
Fe C(16) 2.05(1) yes
Fe C(17) 2.06(1) yes
P C(12) 1.81(1) yes
P C(18) 1.81(1) yes
P C(39) 1.83(1) yes
O C(1) 1.45(2) yes
O C(3) 1.31(1) yes
N C(2) 1.51(2) yes
N C(3) 1.30(2) yes
C(1) C(2) 1.57(2) yes
C(2) C(4) 1.51(2) yes
C(3) C(8) 1.47(2) yes
C(4) C(5) 1.54(2) yes
C(4) C(6) 1.55(2) yes
C(4) C(7) 1.50(2) yes
C(8) C(9) 1.38(2) yes
C(8) C(12) 1.45(2) yes
C(9) C(10) 1.42(2) yes
C(10) C(11) 1.35(2) yes
C(11) C(12) 1.42(2) yes
C(13) C(14) 1.42(2) yes
C(13) C(17) 1.42(2) yes
C(14) C(15) 1.41(2) yes
C(15) C(16) 1.40(2) yes
C(16) C(17) 1.40(2) yes
C(18) C(19) 1.39(2) yes
C(18) C(23) 1.39(2) yes
C(19) C(20) 1.38(2) yes
C(20) C(21) 1.37(2) yes
C(21) C(22) 1.36(2) yes
C(22) C(23) 1.40(2) yes
C(24) C(25) 1.33(2) yes
C(24) C(29) 1.41(2) yes
C(25) C(26) 1.37(3) yes
C(26) C(27) 1.34(3) yes
C(27) C(28) 1.39(2) yes
C(28) C(29) 1.40(2) yes
C(29) C(30) 1.44(2) yes
C(30) C(31) 1.43(2) yes
C(31) C(32) 1.38(2) yes
C(32) C(33) 1.46(2) yes
C(33) C(34) 1.31(2) yes
C(33) C(38) 1.41(2) yes
C(34) C(35) 1.39(2) yes
C(35) C(36) 1.38(2) yes
C(36) C(37) 1.34(2) yes
C(37) C(38) 1.38(2) yes
C(39) C(40) 1.39(2) yes
C(39) C(44) 1.39(2) yes
C(40) C(41) 1.41(2) yes
C(41) C(42) 1.33(2) yes
C(42) C(43) 1.37(2) yes
C(43) C(44) 1.42(2) yes
